data_7000291
loop_
_publ_author_name
'Lee, Young Hoon'
'Harrowfield, Jack M.'
'Kim, Jong Seung'
'Kim, Yang'
'Lee, Min Hee'
'Lim, Woo Taik'
'Park, Yu Cheol'
'Thu\'ery, Pierre'

_publ_section_title
;
 Functionalised azetidines as ligands: species derived by selective
 alkylation at substituent-nitrogen
;
_journal_issue 3
_journal_name_full 'Dalton Transactions'
_journal_page_first 443
_journal_page_last 454
_journal_paper_doi 10.1039/b812298a
_journal_year 2009
_chemical_formula_sum 'C29 H35 Cl Cu F12 N6 O P2'
_chemical_formula_weight 872.56
_space_group_IT_number 15
_symmetry_cell_setting monoclinic
_symmetry_space_group_name_Hall '-C 2yc'
_symmetry_space_group_name_H-M 'C 1 2/c 1'
_atom_sites_solution_hydrogens geom
_atom_sites_solution_primary direct
_atom_sites_solution_secondary difmap
_audit_creation_method SHELXL-97
_cell_angle_alpha 90.00
_cell_angle_beta 118.574(3)
_cell_angle_gamma 90.00
_cell_formula_units_Z 8
_cell_length_a 22.1843(9)
_cell_length_b 20.0068(15)
_cell_length_c 17.8969(11)
_cell_measurement_reflns_used 81400
_cell_measurement_temperature 100(2)
_cell_measurement_theta_max 25.68
_cell_measurement_theta_min 2.92
_cell_volume 6975.8(8)
_computing_cell_refinement 'HKL2000 (Otwinowski & Minor, 1997)'
_computing_data_collection 'COLLECT (Hooft, 1998)'
_computing_data_reduction 'HKL2000 (Otwinowski & Minor, 1997)'
_computing_molecular_graphics 'SHELXTL (Sheldrick, 1999)'
_computing_publication_material 'SHELXTL (Sheldrick, 1999); PLATON (Spek, 2003)'
_computing_structure_refinement 'SHELXL-97 (Sheldrick, 1997)'
_computing_structure_solution 'SHELXS-97 (Sheldrick, 1997)'
_diffrn_ambient_temperature 100(2)
_diffrn_measured_fraction_theta_full 0.996
_diffrn_measured_fraction_theta_max 0.996
_diffrn_measurement_device_type 'Nonius Kappa-CCD area-detector diffractometer'
_diffrn_measurement_method 'two \f and four \w scans with 2\% steps'
_diffrn_radiation_monochromator graphite
_diffrn_radiation_source 'fine-focus sealed tube'
_diffrn_radiation_type MoK\a
_diffrn_radiation_wavelength 0.71073
_diffrn_reflns_av_R_equivalents 0.0340
_diffrn_reflns_av_sigmaI/netI 0.0487
_diffrn_reflns_limit_h_max 27
_diffrn_reflns_limit_h_min -27
_diffrn_reflns_limit_k_max 24
_diffrn_reflns_limit_k_min -24
_diffrn_reflns_limit_l_max 21
_diffrn_reflns_limit_l_min -21
_diffrn_reflns_number 81400
_diffrn_reflns_theta_full 25.68
_diffrn_reflns_theta_max 25.68
_diffrn_reflns_theta_min 2.92
_diffrn_standards_decay_% 0
_diffrn_standards_interval_time 0
_diffrn_standards_number 0
_exptl_absorpt_coefficient_mu 0.895
_exptl_absorpt_correction_T_max 0.914
_exptl_absorpt_correction_T_min 0.727
_exptl_absorpt_correction_type multi-scan
_exptl_absorpt_process_details 'SCALEPACK (Otwinowski & Minor, 1997)'
_exptl_crystal_colour 'translucent dark blue'
_exptl_crystal_density_diffrn 1.662
_exptl_crystal_density_method 'not measured'
_exptl_crystal_description irregular
_exptl_crystal_F_000 3544
_exptl_crystal_size_max 0.14
_exptl_crystal_size_mid 0.14
_exptl_crystal_size_min 0.10
_refine_diff_density_max 0.928
_refine_diff_density_min -0.577
_refine_diff_density_rms 0.069
_refine_ls_extinction_method none
_refine_ls_goodness_of_fit_ref 0.992
_refine_ls_hydrogen_treatment constr
_refine_ls_matrix_type full
_refine_ls_number_parameters 472
_refine_ls_number_reflns 6594
_refine_ls_number_restraints 18
_refine_ls_restrained_S_all 1.053
_refine_ls_R_factor_all 0.0663
_refine_ls_R_factor_gt 0.0443
_refine_ls_shift/su_max 0.001
_refine_ls_shift/su_mean 0.000
_refine_ls_structure_factor_coef Fsqd
_refine_ls_weighting_details 'calc w=1/[\s^2^(Fo^2^)+(0.0589P)^2^+11.5204P] where P=(Fo^2^+2Fc^2^)/3'
_refine_ls_weighting_scheme calc
_refine_ls_wR_factor_gt 0.1074
_refine_ls_wR_factor_ref 0.1162
_reflns_number_gt 4985
_reflns_number_total 6594
_reflns_threshold_expression >2sigma(I)
_cod_data_source_file b812298a.txt
_cod_data_source_block yk63
_cod_original_sg_symbol_H-M 'C 2/c'
_cod_database_code 7000291

loop_
_symmetry_equiv_pos_as_xyz
'x, y, z'
'-x, y, -z+1/2'
'x+1/2, y+1/2, z'
'-x+1/2, y+1/2, -z+1/2'
'-x, -y, -z'
'x, -y, z-1/2'
'-x+1/2, -y+1/2, -z'
'x+1/2, -y+1/2, z-1/2'

loop_
_atom_site_label
_atom_site_type_symbol
_atom_site_fract_x
_atom_site_fract_y
_atom_site_fract_z
_atom_site_U_iso_or_equiv
_atom_site_adp_type
_atom_site_occupancy
_atom_site_symmetry_multiplicity
_atom_site_calc_flag
_atom_site_refinement_flags
_atom_site_disorder_assembly
_atom_site_disorder_group
Cu Cu 0.251993(19) 0.032898(19) 0.99652(2) 0.02549(12) Uani 1 1 d . . .
Cl1 Cl 0.04678(5) -0.02099(5) 1.19047(6) 0.0416(2) Uani 1 1 d . . .
N1 N 0.32190(14) 0.06478(14) 0.96217(17) 0.0282(6) Uani 1 1 d . . .
N2 N 0.32249(13) -0.03828(14) 1.05668(17) 0.0281(6) Uani 1 1 d . . .
N3 N 0.24444(13) 0.04300(14) 1.10943(17) 0.0265(6) Uani 1 1 d . . .
N4 N 0.19298(14) 0.11324(14) 0.96386(18) 0.0289(6) Uani 1 1 d . . .
N5 N 0.18905(13) -0.04998(14) 0.93633(17) 0.0271(6) Uani 1 1 d . . .
N6 N 0.05714(15) 0.09588(15) 1.0391(2) 0.0378(7) Uani 1 1 d . . .
C1 C 0.31370(18) 0.10951(18) 0.9020(2) 0.0324(8) Uani 1 1 d . . .
H1 H 0.2704 0.1280 0.8689 0.039 Uiso 1 1 calc R . .
C2 C 0.36620(19) 0.12913(19) 0.8870(2) 0.0384(9) Uani 1 1 d . . .
H2 H 0.3583 0.1589 0.8433 0.046 Uiso 1 1 calc R . .
C3 C 0.43152(19) 0.10359(19) 0.9383(2) 0.0390(9) Uani 1 1 d . . .
H3 H 0.4684 0.1170 0.9309 0.047 Uiso 1 1 calc R . .
C4 C 0.44055(18) 0.05778(19) 1.0008(2) 0.0352(8) Uani 1 1 d . . .
H4 H 0.4840 0.0405 1.0364 0.042 Uiso 1 1 calc R . .
C5 C 0.38489(17) 0.03771(17) 1.0101(2) 0.0299(7) Uani 1 1 d . . .
C6 C 0.39113(16) -0.01144(18) 1.0763(2) 0.0309(8) Uani 1 1 d . . .
H6A H 0.4207 -0.0480 1.0786 0.037 Uiso 1 1 calc R . .
H6B H 0.4119 0.0101 1.1315 0.037 Uiso 1 1 calc R . .
C7 C 0.31811(17) -0.05591(18) 1.1350(2) 0.0308(8) Uani 1 1 d . . .
H7A H 0.3602 -0.0778 1.1756 0.037 Uiso 1 1 calc R . .
H7B H 0.2803 -0.0866 1.1207 0.037 Uiso 1 1 calc R . .
C8 C 0.30715(16) 0.00707(18) 1.1744(2) 0.0300(8) Uani 1 1 d . . .
H8A H 0.3013 -0.0046 1.2232 0.036 Uiso 1 1 calc R . .
H8B H 0.3469 0.0359 1.1937 0.036 Uiso 1 1 calc R . .
C9 C 0.24729(17) 0.11667(17) 1.1182(2) 0.0296(7) Uani 1 1 d . . .
H9A H 0.2941 0.1319 1.1392 0.036 Uiso 1 1 calc R . .
H9B H 0.2324 0.1298 1.1590 0.036 Uiso 1 1 calc R . .
C10 C 0.20146(17) 0.14845(17) 1.0331(2) 0.0297(7) Uani 1 1 d . . .
C11 C 0.17048(19) 0.20968(18) 1.0250(2) 0.0382(9) Uani 1 1 d . . .
H11 H 0.1770 0.2333 1.0730 0.046 Uiso 1 1 calc R . .
C12 C 0.1294(2) 0.23565(19) 0.9441(3) 0.0455(10) Uani 1 1 d . . .
H12 H 0.1080 0.2769 0.9374 0.055 Uiso 1 1 calc R . .
C13 C 0.1206(2) 0.1994(2) 0.8738(3) 0.0441(10) Uani 1 1 d . . .
H13 H 0.0934 0.2161 0.8192 0.053 Uiso 1 1 calc R . .
C14 C 0.15270(18) 0.13842(19) 0.8856(2) 0.0365(8) Uani 1 1 d . . .
H14 H 0.1464 0.1139 0.8382 0.044 Uiso 1 1 calc R . .
C15 C 0.30374(17) -0.09585(17) 0.9970(2) 0.0312(8) Uani 1 1 d . . .
H15A H 0.3264 -0.1360 1.0283 0.037 Uiso 1 1 calc R . .
H15B H 0.3191 -0.0874 0.9554 0.037 Uiso 1 1 calc R . .
C16 C 0.22677(17) -0.10617(17) 0.9518(2) 0.0298(7) Uani 1 1 d . . .
C17 C 0.19660(19) -0.16798(19) 0.9272(2) 0.0359(8) Uani 1 1 d . . .
H17 H 0.2237 -0.2060 0.9381 0.043 Uiso 1 1 calc R . .
C18 C 0.1258(2) -0.1734(2) 0.8859(2) 0.0410(9) Uani 1 1 d . . .
H18 H 0.1048 -0.2150 0.8694 0.049 Uiso 1 1 calc R . .
C19 C 0.08703(18) -0.1163(2) 0.8699(2) 0.0380(9) Uani 1 1 d . . .
H19 H 0.0394 -0.1187 0.8420 0.046 Uiso 1 1 calc R . .
C20 C 0.12012(17) -0.05534(18) 0.8959(2) 0.0315(8) Uani 1 1 d . . .
H20 H 0.0939 -0.0168 0.8850 0.038 Uiso 1 1 calc R . .
C21 C 0.17771(16) 0.01209(17) 1.0938(2) 0.0252(7) Uani 1 1 d . . .
H21A H 0.1838 -0.0360 1.0962 0.030 Uiso 1 1 calc R . .
H21B H 0.1439 0.0230 1.0359 0.030 Uiso 1 1 calc R . .
C22 C 0.14596(17) 0.02981(18) 1.1519(2) 0.0311(8) Uani 1 1 d . . .
C23 C 0.09368(17) -0.02728(18) 1.1319(2) 0.0318(8) Uani 1 1 d . . .
H23A H 0.1178 -0.0697 1.1451 0.038 Uiso 1 1 calc R . .
H23B H 0.0614 -0.0269 1.0715 0.038 Uiso 1 1 calc R . .
C24 C 0.10522(17) 0.09519(18) 1.1218(2) 0.0344(8) Uani 1 1 d . . .
C25 C 0.1148(2) 0.1487(2) 1.1755(3) 0.0452(10) Uani 1 1 d . . .
H25 H 0.1484 0.1472 1.2323 0.054 Uiso 1 1 calc R . .
C26 C 0.0733(3) 0.2045(2) 1.1430(4) 0.0594(13) Uani 1 1 d . . .
H26 H 0.0791 0.2409 1.1780 0.071 Uiso 1 1 calc R . .
C27 C 0.0238(2) 0.2059(2) 1.0592(4) 0.0603(14) Uani 1 1 d . . .
H27 H -0.0048 0.2427 1.0367 0.072 Uiso 1 1 calc R . .
C28 C 0.0178(2) 0.1507(2) 1.0088(3) 0.0510(11) Uani 1 1 d . . .
H28 H -0.0150 0.1519 0.9516 0.061 Uiso 1 1 calc R . .
C29 C 0.19838(18) 0.0287(2) 1.2475(2) 0.0417(9) Uani 1 1 d . . .
H29A H 0.2339 0.0608 1.2589 0.062 Uiso 1 1 calc R . .
H29B H 0.2182 -0.0151 1.2630 0.062 Uiso 1 1 calc R . .
H29C H 0.1757 0.0396 1.2800 0.062 Uiso 1 1 calc R . .
P1 P 0.20545(6) 0.21710(6) 0.67693(8) 0.0493(3) Uani 1 1 d . . .
P2 P 0.0000 0.36598(7) 0.7500 0.0331(3) Uani 1 2 d S . .
P3 P 0.0000 0.33932(6) 0.2500 0.0279(3) Uani 1 2 d S . .
F1 F 0.1970(2) 0.2914(2) 0.6459(3) 0.1413(19) Uani 1 1 d U . .
F2 F 0.13135(14) 0.21844(18) 0.6674(2) 0.0819(9) Uani 1 1 d . . .
F3 F 0.21785(14) 0.14216(13) 0.71146(18) 0.0692(8) Uani 1 1 d . . .
F4 F 0.28049(16) 0.21478(17) 0.6871(3) 0.1004(12) Uani 1 1 d U . .
F5 F 0.23683(18) 0.24132(16) 0.7731(2) 0.0912(11) Uani 1 1 d . . .
F6 F 0.1750(2) 0.1876(3) 0.5851(2) 0.154(2) Uani 1 1 d U . .
F7 F 0.02208(10) 0.42340(11) 0.70470(14) 0.0414(5) Uani 1 1 d . . .
F8 F 0.07670(10) 0.36685(10) 0.82895(14) 0.0410(5) Uani 1 1 d . . .
F9 F 0.02159(11) 0.31015(12) 0.70409(16) 0.0527(6) Uani 1 1 d . . .
F10 F 0.04924(11) 0.33913(11) 0.35145(12) 0.0430(5) Uani 1 1 d . . .
F11 F 0.06585(10) 0.33979(11) 0.23616(15) 0.0446(6) Uani 1 1 d . . .
F12 F 0.0000 0.41929(14) 0.2500 0.0372(7) Uani 1 2 d S . .
F13 F 0.0000 0.25943(13) 0.2500 0.0311(6) Uani 1 2 d S . .
O1 O 0.1130(2) 0.3992(2) 0.6264(3) 0.0902(13) Uani 1 1 d . . .
H1A H 0.0936 0.3666 0.5842 0.108 Uiso 1 1 d R . .
H1B H 0.0879 0.3965 0.6535 0.108 Uiso 1 1 d R . .

loop_
_atom_site_aniso_label
_atom_site_aniso_U_11
_atom_site_aniso_U_22
_atom_site_aniso_U_33
_atom_site_aniso_U_23
_atom_site_aniso_U_13
_atom_site_aniso_U_12
Cu 0.0257(2) 0.0256(2) 0.0263(2) 0.00261(17) 0.01326(17) 0.00289(16)
Cl1 0.0364(5) 0.0532(6) 0.0415(5) 0.0018(4) 0.0237(4) -0.0014(4)
N1 0.0316(14) 0.0271(15) 0.0288(15) 0.0019(12) 0.0166(13) 0.0006(12)
N2 0.0277(14) 0.0285(15) 0.0294(15) 0.0038(12) 0.0146(12) 0.0010(11)
N3 0.0247(13) 0.0288(15) 0.0251(14) -0.0001(11) 0.0112(12) -0.0001(11)
N4 0.0317(15) 0.0293(16) 0.0294(15) 0.0008(12) 0.0177(13) 0.0015(12)
N5 0.0270(14) 0.0300(15) 0.0252(14) -0.0005(12) 0.0133(12) 0.0002(11)
N6 0.0317(16) 0.0293(17) 0.0465(19) -0.0033(14) 0.0140(15) 0.0030(12)
C1 0.0351(18) 0.0310(19) 0.0331(18) 0.0033(15) 0.0177(16) 0.0006(15)
C2 0.046(2) 0.036(2) 0.042(2) 0.0059(17) 0.0278(19) -0.0009(17)
C3 0.040(2) 0.040(2) 0.048(2) 0.0015(18) 0.0300(19) -0.0046(17)
C4 0.0305(18) 0.040(2) 0.037(2) -0.0001(16) 0.0183(16) 0.0012(15)
C5 0.0315(17) 0.0276(18) 0.0320(18) -0.0024(14) 0.0162(15) -0.0007(14)
C6 0.0275(17) 0.0322(19) 0.0344(19) 0.0047(15) 0.0159(16) 0.0012(14)
C7 0.0261(16) 0.0347(19) 0.0317(18) 0.0099(15) 0.0139(15) 0.0047(14)
C8 0.0230(16) 0.039(2) 0.0269(17) 0.0058(14) 0.0109(14) 0.0039(14)
C9 0.0288(17) 0.0305(19) 0.0305(18) -0.0011(14) 0.0149(15) -0.0027(14)
C10 0.0310(17) 0.0278(19) 0.0350(19) 0.0007(14) 0.0196(15) -0.0015(14)
C11 0.045(2) 0.031(2) 0.042(2) -0.0016(16) 0.0230(18) 0.0032(16)
C12 0.054(2) 0.032(2) 0.057(3) 0.0089(18) 0.031(2) 0.0131(17)
C13 0.046(2) 0.044(2) 0.041(2) 0.0154(18) 0.0200(19) 0.0168(18)
C14 0.0382(19) 0.040(2) 0.0310(19) 0.0054(16) 0.0167(17) 0.0082(16)
C15 0.0318(18) 0.0276(19) 0.0364(19) 0.0029(15) 0.0181(16) 0.0037(14)
C16 0.0313(17) 0.0323(19) 0.0270(17) 0.0011(14) 0.0149(15) -0.0005(14)
C17 0.043(2) 0.032(2) 0.0312(19) -0.0006(15) 0.0168(17) -0.0004(16)
C18 0.049(2) 0.036(2) 0.033(2) -0.0057(16) 0.0155(18) -0.0121(17)
C19 0.0319(18) 0.052(2) 0.0280(18) -0.0029(17) 0.0122(16) -0.0087(17)
C20 0.0304(17) 0.039(2) 0.0267(17) -0.0022(15) 0.0146(15) -0.0011(15)
C21 0.0254(16) 0.0261(17) 0.0239(16) 0.0020(13) 0.0117(14) 0.0008(13)
C22 0.0286(17) 0.039(2) 0.0260(17) -0.0034(15) 0.0130(15) -0.0041(15)
C23 0.0327(17) 0.035(2) 0.0317(18) 0.0027(15) 0.0188(15) -0.0020(15)
C24 0.0312(18) 0.037(2) 0.041(2) -0.0108(16) 0.0219(17) -0.0073(15)
C25 0.053(2) 0.042(2) 0.059(3) -0.0195(19) 0.041(2) -0.0136(19)
C26 0.073(3) 0.034(2) 0.105(4) -0.020(2) 0.070(3) -0.014(2)
C27 0.049(2) 0.030(2) 0.120(5) 0.002(2) 0.055(3) 0.0052(19)
C28 0.035(2) 0.034(2) 0.077(3) 0.004(2) 0.022(2) 0.0009(17)
C29 0.0367(19) 0.064(3) 0.0275(18) -0.0060(18) 0.0181(16) -0.0108(18)
P1 0.0507(6) 0.0548(7) 0.0499(6) 0.0101(5) 0.0301(5) 0.0066(5)
P2 0.0304(7) 0.0288(7) 0.0377(7) 0.000 0.0143(6) 0.000
P3 0.0268(6) 0.0272(7) 0.0281(6) 0.000 0.0120(5) 0.000
F1 0.133(3) 0.104(3) 0.247(5) 0.115(3) 0.139(3) 0.074(2)
F2 0.0525(16) 0.111(3) 0.090(2) -0.0185(19) 0.0410(16) -0.0089(16)
F3 0.0756(18) 0.0480(16) 0.0714(18) -0.0036(13) 0.0250(15) -0.0173(13)
F4 0.085(2) 0.080(2) 0.175(4) 0.058(2) 0.093(2) 0.0368(17)
F5 0.093(2) 0.076(2) 0.080(2) -0.0401(17) 0.0217(19) -0.0052(17)
F6 0.148(3) 0.253(5) 0.0412(17) 0.000(2) 0.030(2) 0.107(4)
F7 0.0387(11) 0.0408(13) 0.0449(12) 0.0101(10) 0.0200(10) 0.0022(9)
F8 0.0305(10) 0.0389(12) 0.0426(12) 0.0067(9) 0.0086(10) 0.0019(9)
F9 0.0501(13) 0.0431(14) 0.0606(15) -0.0126(11) 0.0229(12) 0.0087(11)
F10 0.0511(13) 0.0364(12) 0.0291(11) -0.0023(9) 0.0092(10) 0.0043(10)
F11 0.0410(12) 0.0387(13) 0.0661(15) -0.0121(11) 0.0354(11) -0.0105(9)
F12 0.0421(16) 0.0267(15) 0.0383(16) 0.000 0.0157(14) 0.000
F13 0.0302(14) 0.0265(15) 0.0346(15) 0.000 0.0139(12) 0.000
O1 0.110(3) 0.079(3) 0.127(4) 0.015(2) 0.093(3) 0.015(2)

loop_
_atom_type_symbol
_atom_type_description
_atom_type_scat_dispersion_real
_atom_type_scat_dispersion_imag
_atom_type_scat_source
C C 0.0033 0.0016 'International Tables Vol C Tables 4.2.6.8 and 6.1.1.4'
H H 0.0000 0.0000 'International Tables Vol C Tables 4.2.6.8 and 6.1.1.4'
N N 0.0061 0.0033 'International Tables Vol C Tables 4.2.6.8 and 6.1.1.4'
O O 0.0106 0.0060 'International Tables Vol C Tables 4.2.6.8 and 6.1.1.4'
F F 0.0171 0.0103 'International Tables Vol C Tables 4.2.6.8 and 6.1.1.4'
Cl Cl 0.1484 0.1585 'International Tables Vol C Tables 4.2.6.8 and 6.1.1.4'
Cu Cu 0.3201 1.2651 'International Tables Vol C Tables 4.2.6.8 and 6.1.1.4'
P P 0.1023 0.0942 'International Tables Vol C Tables 4.2.6.8 and 6.1.1.4'

loop_
_geom_angle_atom_site_label_1
_geom_angle_atom_site_label_2
_geom_angle_atom_site_label_3
_geom_angle
_geom_angle_site_symmetry_1
_geom_angle_site_symmetry_3
_geom_angle_publ_flag
N4 Cu N2 166.46(12) . . ?
N4 Cu N1 98.58(11) . . ?
N2 Cu N1 82.70(11) . . ?
N4 Cu N5 107.83(11) . . ?
N2 Cu N5 82.61(11) . . ?
N1 Cu N5 120.68(11) . . ?
N4 Cu N3 82.00(11) . . ?
N2 Cu N3 87.29(11) . . ?
N1 Cu N3 132.98(11) . . ?
N5 Cu N3 103.19(11) . . ?
C1 N1 C5 118.5(3) . . ?
C1 N1 Cu 128.6(2) . . ?
C5 N1 Cu 112.9(2) . . ?
C15 N2 C6 110.6(3) . . ?
C15 N2 C7 111.7(3) . . ?
C6 N2 C7 112.5(3) . . ?
C15 N2 Cu 106.59(19) . . ?
C6 N2 Cu 108.5(2) . . ?
C7 N2 Cu 106.7(2) . . ?
C9 N3 C8 114.7(3) . . ?
C9 N3 C21 114.7(3) . . ?
C8 N3 C21 114.3(3) . . ?
C9 N3 Cu 100.3(2) . . ?
C8 N3 Cu 103.09(19) . . ?
C21 N3 Cu 107.72(19) . . ?
C14 N4 C10 119.2(3) . . ?
C14 N4 Cu 128.8(2) . . ?
C10 N4 Cu 111.7(2) . . ?
C20 N5 C16 118.5(3) . . ?
C20 N5 Cu 130.0(2) . . ?
C16 N5 Cu 110.9(2) . . ?
C24 N6 C28 118.1(3) . . ?
N1 C1 C2 123.0(3) . . ?
N1 C1 H1 118.5 . . ?
C2 C1 H1 118.5 . . ?
C1 C2 C3 118.7(3) . . ?
C1 C2 H2 120.7 . . ?
C3 C2 H2 120.7 . . ?
C2 C3 C4 118.7(3) . . ?
C2 C3 H3 120.6 . . ?
C4 C3 H3 120.6 . . ?
C5 C4 C3 119.8(3) . . ?
C5 C4 H4 120.1 . . ?
C3 C4 H4 120.1 . . ?
N1 C5 C4 121.2(3) . . ?
N1 C5 C6 116.2(3) . . ?
C4 C5 C6 122.5(3) . . ?
N2 C6 C5 110.7(3) . . ?
N2 C6 H6A 109.5 . . ?
C5 C6 H6A 109.5 . . ?
N2 C6 H6B 109.5 . . ?
C5 C6 H6B 109.5 . . ?
H6A C6 H6B 108.1 . . ?
N2 C7 C8 109.7(3) . . ?
N2 C7 H7A 109.7 . . ?
C8 C7 H7A 109.7 . . ?
N2 C7 H7B 109.7 . . ?
C8 C7 H7B 109.7 . . ?
H7A C7 H7B 108.2 . . ?
N3 C8 C7 109.4(3) . . ?
N3 C8 H8A 109.8 . . ?
C7 C8 H8A 109.8 . . ?
N3 C8 H8B 109.8 . . ?
C7 C8 H8B 109.8 . . ?
H8A C8 H8B 108.2 . . ?
N3 C9 C10 109.8(3) . . ?
N3 C9 H9A 109.7 . . ?
C10 C9 H9A 109.7 . . ?
N3 C9 H9B 109.7 . . ?
C10 C9 H9B 109.7 . . ?
H9A C9 H9B 108.2 . . ?
N4 C10 C11 121.4(3) . . ?
N4 C10 C9 115.8(3) . . ?
C11 C10 C9 122.8(3) . . ?
C10 C11 C12 119.2(4) . . ?
C10 C11 H11 120.4 . . ?
C12 C11 H11 120.4 . . ?
C13 C12 C11 119.2(4) . . ?
C13 C12 H12 120.4 . . ?
C11 C12 H12 120.4 . . ?
C14 C13 C12 119.2(4) . . ?
C14 C13 H13 120.4 . . ?
C12 C13 H13 120.4 . . ?
N4 C14 C13 121.8(4) . . ?
N4 C14 H14 119.1 . . ?
C13 C14 H14 119.1 . . ?
N2 C15 C16 110.2(3) . . ?
N2 C15 H15A 109.6 . . ?
C16 C15 H15A 109.6 . . ?
N2 C15 H15B 109.6 . . ?
C16 C15 H15B 109.6 . . ?
H15A C15 H15B 108.1 . . ?
N5 C16 C17 121.7(3) . . ?
N5 C16 C15 115.3(3) . . ?
C17 C16 C15 123.1(3) . . ?
C16 C17 C18 119.8(4) . . ?
C16 C17 H17 120.1 . . ?
C18 C17 H17 120.1 . . ?
C19 C18 C17 118.9(4) . . ?
C19 C18 H18 120.6 . . ?
C17 C18 H18 120.6 . . ?
C18 C19 C20 118.9(3) . . ?
C18 C19 H19 120.5 . . ?
C20 C19 H19 120.5 . . ?
N5 C20 C19 122.2(3) . . ?
N5 C20 H20 118.9 . . ?
C19 C20 H20 118.9 . . ?
N3 C21 C22 120.3(3) . . ?
N3 C21 H21A 107.2 . . ?
C22 C21 H21A 107.2 . . ?
N3 C21 H21B 107.2 . . ?
C22 C21 H21B 107.2 . . ?
H21A C21 H21B 106.9 . . ?
C24 C22 C29 114.0(3) . . ?
C24 C22 C23 107.4(3) . . ?
C29 C22 C23 109.3(3) . . ?
C24 C22 C21 109.9(3) . . ?
C29 C22 C21 113.4(3) . . ?
C23 C22 C21 102.0(3) . . ?
C22 C23 Cl1 113.2(2) . . ?
C22 C23 H23A 108.9 . . ?
Cl1 C23 H23A 108.9 . . ?
C22 C23 H23B 108.9 . . ?
Cl1 C23 H23B 108.9 . . ?
H23A C23 H23B 107.8 . . ?
N6 C24 C25 122.1(4) . . ?
N6 C24 C22 114.7(3) . . ?
C25 C24 C22 123.2(3) . . ?
C26 C25 C24 118.7(4) . . ?
C26 C25 H25 120.6 . . ?
C24 C25 H25 120.6 . . ?
C27 C26 C25 120.0(4) . . ?
C27 C26 H26 120.0 . . ?
C25 C26 H26 120.0 . . ?
C26 C27 C28 118.2(4) . . ?
C26 C27 H27 120.9 . . ?
C28 C27 H27 120.9 . . ?
N6 C28 C27 122.9(4) . . ?
N6 C28 H28 118.5 . . ?
C27 C28 H28 118.5 . . ?
C22 C29 H29A 109.5 . . ?
C22 C29 H29B 109.5 . . ?
H29A C29 H29B 109.5 . . ?
C22 C29 H29C 109.5 . . ?
H29A C29 H29C 109.5 . . ?
H29B C29 H29C 109.5 . . ?
F6 P1 F1 93.9(3) . . ?
F6 P1 F2 89.3(2) . . ?
F1 P1 F2 90.17(19) . . ?
F6 P1 F4 90.7(2) . . ?
F1 P1 F4 90.58(18) . . ?
F2 P1 F4 179.2(2) . . ?
F6 P1 F5 175.5(3) . . ?
F1 P1 F5 90.6(3) . . ?
F2 P1 F5 90.36(19) . . ?
F4 P1 F5 89.6(2) . . ?
F6 P1 F3 87.7(2) . . ?
F1 P1 F3 177.3(2) . . ?
F2 P1 F3 92.06(18) . . ?
F4 P1 F3 87.19(16) . . ?
F5 P1 F3 87.83(18) . . ?
F9 P2 F9 90.8(2) 2_556 . ?
F9 P2 F8 90.46(12) 2_556 2_556 ?
F9 P2 F8 90.41(12) . 2_556 ?
F9 P2 F8 90.40(12) 2_556 . ?
F9 P2 F8 90.46(12) . . ?
F8 P2 F8 178.77(18) 2_556 . ?
F9 P2 F7 179.06(14) 2_556 . ?
F9 P2 F7 90.10(13) . . ?
F8 P2 F7 89.93(11) 2_556 . ?
F8 P2 F7 89.19(11) . . ?
F9 P2 F7 90.10(13) 2_556 2_556 ?
F9 P2 F7 179.07(14) . 2_556 ?
F8 P2 F7 89.19(11) 2_556 2_556 ?
F8 P2 F7 89.93(11) . 2_556 ?
F7 P2 F7 89.06(17) . 2_556 ?
F11 P3 F11 179.32(18) 2 . ?
F11 P3 F13 90.34(9) 2 . ?
F11 P3 F13 90.34(9) . . ?
F11 P3 F12 89.66(9) 2 . ?
F11 P3 F12 89.66(9) . . ?
F13 P3 F12 180.0 . . ?
F11 P3 F10 89.85(12) 2 2 ?
F11 P3 F10 90.15(12) . 2 ?
F13 P3 F10 89.87(9) . 2 ?
F12 P3 F10 90.13(9) . 2 ?
F11 P3 F10 90.15(12) 2 . ?
F11 P3 F10 89.85(12) . . ?
F13 P3 F10 89.87(9) . . ?
F12 P3 F10 90.13(9) . . ?
F10 P3 F10 179.74(17) 2 . ?
H1A O1 H1B 103.4 . . ?

loop_
_geom_bond_atom_site_label_1
_geom_bond_atom_site_label_2
_geom_bond_distance
_geom_bond_site_symmetry_2
_geom_bond_publ_flag
Cu N4 1.977(3) . ?
Cu N2 2.005(3) . ?
Cu N1 2.025(3) . ?
Cu N5 2.102(3) . ?
Cu N3 2.116(3) . ?
Cl1 C23 1.800(3) . ?
N1 C1 1.345(4) . ?
N1 C5 1.355(4) . ?
N2 C15 1.489(4) . ?
N2 C6 1.490(4) . ?
N2 C7 1.493(4) . ?
N3 C9 1.480(4) . ?
N3 C8 1.502(4) . ?
N3 C21 1.502(4) . ?
N4 C14 1.348(4) . ?
N4 C10 1.358(4) . ?
N5 C20 1.347(4) . ?
N5 C16 1.349(4) . ?
N6 C24 1.349(5) . ?
N6 C28 1.345(5) . ?
C1 C2 1.372(5) . ?
C1 H1 0.9300 . ?
C2 C3 1.390(5) . ?
C2 H2 0.9300 . ?
C3 C4 1.384(5) . ?
C3 H3 0.9300 . ?
C4 C5 1.383(5) . ?
C4 H4 0.9300 . ?
C5 C6 1.494(5) . ?
C6 H6A 0.9700 . ?
C6 H6B 0.9700 . ?
C7 C8 1.519(5) . ?
C7 H7A 0.9700 . ?
C7 H7B 0.9700 . ?
C8 H8A 0.9700 . ?
C8 H8B 0.9700 . ?
C9 C10 1.510(5) . ?
C9 H9A 0.9700 . ?
C9 H9B 0.9700 . ?
C10 C11 1.378(5) . ?
C11 C12 1.391(5) . ?
C11 H11 0.9300 . ?
C12 C13 1.383(6) . ?
C12 H12 0.9300 . ?
C13 C14 1.378(5) . ?
C13 H13 0.9300 . ?
C14 H14 0.9300 . ?
C15 C16 1.514(5) . ?
C15 H15A 0.9700 . ?
C15 H15B 0.9700 . ?
C16 C17 1.375(5) . ?
C17 C18 1.383(5) . ?
C17 H17 0.9300 . ?
C18 C19 1.375(6) . ?
C18 H18 0.9300 . ?
C19 C20 1.385(5) . ?
C19 H19 0.9300 . ?
C20 H20 0.9300 . ?
C21 C22 1.549(5) . ?
C21 H21A 0.9700 . ?
C21 H21B 0.9700 . ?
C22 C24 1.534(5) . ?
C22 C29 1.542(5) . ?
C22 C23 1.543(5) . ?
C23 H23A 0.9700 . ?
C23 H23B 0.9700 . ?
C24 C25 1.385(5) . ?
C25 C26 1.384(6) . ?
C25 H25 0.9300 . ?
C26 C27 1.372(7) . ?
C26 H26 0.9300 . ?
C27 C28 1.390(7) . ?
C27 H27 0.9300 . ?
C28 H28 0.9300 . ?
C29 H29A 0.9600 . ?
C29 H29B 0.9600 . ?
C29 H29C 0.9600 . ?
P1 F6 1.563(4) . ?
P1 F1 1.566(4) . ?
P1 F2 1.570(3) . ?
P1 F4 1.587(3) . ?
P1 F5 1.592(3) . ?
P1 F3 1.595(3) . ?
P2 F9 1.590(2) 2_556 ?
P2 F9 1.590(2) . ?
P2 F8 1.6100(19) 2_556 ?
P2 F8 1.610(2) . ?
P2 F7 1.611(2) . ?
P2 F7 1.611(2) 2_556 ?
P3 F11 1.594(2) 2 ?
P3 F11 1.594(2) . ?
P3 F13 1.598(3) . ?
P3 F12 1.600(3) . ?
P3 F10 1.6101(19) 2 ?
P3 F10 1.6101(19) . ?
O1 H1A 0.9346 . ?
O1 H1B 0.8968 . ?

loop_
_geom_hbond_atom_site_label_D
_geom_hbond_atom_site_label_H
_geom_hbond_atom_site_label_A
_geom_hbond_distance_DH
_geom_hbond_distance_HA
_geom_hbond_distance_DA
_geom_hbond_angle_DHA
_geom_hbond_site_symmetry_A
O1 H1A F1 0.93 2.51 2.762(5) 95.3 .
O1 H1B F7 0.90 2.13 2.994(4) 161.1 .
